data_7102600
loop_
_publ_author_name
'Atwood, Jerry L'
'Barbour, Leonard J'
'Lloyd, Gareth O'
'Thallapally, Praveen K'

_publ_section_title
;
 Polymorphism of pure p-tert-butylcalix[4]arene: subtle
 thermally-induced modifications.
;
_journal_issue 8
_journal_name_full 'Chemical communications (Cambridge, England)'
_journal_page_first 922
_journal_page_last 923
_journal_paper_doi 10.1039/b402452b
_journal_year 2004
_chemical_formula_sum 'C44 H56 O4'
_chemical_formula_weight 648.89
_chemical_name_common TBC4@130Degrees
_chemical_name_systematic
;
?
;
_space_group_IT_number 14
_symmetry_cell_setting monoclinic
_symmetry_space_group_name_Hall '-P 2yn'
_symmetry_space_group_name_H-M 'P 1 21/n 1'
_atom_sites_solution_hydrogens geom
_atom_sites_solution_primary direct
_atom_sites_solution_secondary difmap
_audit_creation_method SHELXL-97
_cell_angle_alpha 90.00
_cell_angle_beta 90.13(3)
_cell_angle_gamma 90.00
_cell_formula_units_Z 4
_cell_length_a 12.804(3)
_cell_length_b 26.742(5)
_cell_length_c 12.799(3)
_cell_measurement_temperature 403(2)
_cell_volume 4382.5(15)
_computing_structure_refinement 'SHELXL-97 (Sheldrick, 1997)'
_computing_structure_solution 'SHELXS-97 (Sheldrick, 1990)'
_diffrn_ambient_temperature 403(2)
_diffrn_measured_fraction_theta_full 0.961
_diffrn_measured_fraction_theta_max 0.961
_diffrn_radiation_monochromator graphite
_diffrn_radiation_source 'fine-focus sealed tube'
_diffrn_radiation_type MoK\a
_diffrn_radiation_wavelength 0.71073
_diffrn_reflns_av_R_equivalents 0.3464
_diffrn_reflns_av_sigmaI/netI 0.5099
_diffrn_reflns_limit_h_max 13
_diffrn_reflns_limit_h_min -13
_diffrn_reflns_limit_k_max 21
_diffrn_reflns_limit_k_min -26
_diffrn_reflns_limit_l_max 5
_diffrn_reflns_limit_l_min -13
_diffrn_reflns_number 7552
_diffrn_reflns_theta_full 22.02
_diffrn_reflns_theta_max 22.02
_diffrn_reflns_theta_min 1.52
_exptl_absorpt_coefficient_mu 0.061
_exptl_absorpt_correction_T_max 0.9909
_exptl_absorpt_correction_T_min 0.9759
_exptl_absorpt_correction_type 'empirical - using SADABS'
_exptl_crystal_colour colorless
_exptl_crystal_density_diffrn 0.983
_exptl_crystal_density_method 'not measured'
_exptl_crystal_description prism
_exptl_crystal_F_000 1408
_exptl_crystal_size_max 0.40
_exptl_crystal_size_mid 0.30
_exptl_crystal_size_min 0.15
_refine_diff_density_max 0.542
_refine_diff_density_min -0.372
_refine_diff_density_rms 0.127
_refine_ls_extinction_coef 0.014(3)
_refine_ls_extinction_expression Fc^*^=kFc[1+0.001xFc^2^\l^3^/sin(2\q)]^-1/4^
_refine_ls_extinction_method SHELXL
_refine_ls_goodness_of_fit_ref 1.090
_refine_ls_hydrogen_treatment mixed
_refine_ls_matrix_type full
_refine_ls_number_parameters 72
_refine_ls_number_reflns 5188
_refine_ls_number_restraints 0
_refine_ls_restrained_S_all 1.090
_refine_ls_R_factor_all 0.4833
_refine_ls_R_factor_gt 0.2373
_refine_ls_shift/su_max 0.106
_refine_ls_shift/su_mean 0.011
_refine_ls_structure_factor_coef Fsqd
_refine_ls_weighting_details 'calc w=1/[\s^2^(Fo^2^)+(0.2000P)^2^+0.0000P] where P=(Fo^2^+2Fc^2^)/3'
_refine_ls_weighting_scheme calc
_refine_ls_wR_factor_gt 0.5396
_refine_ls_wR_factor_ref 0.6251
_reflns_number_gt 845
_reflns_number_total 5188
_reflns_threshold_expression >2sigma(I)
_cod_data_source_file b402452b.txt
_cod_data_source_block compound_1
_cod_original_sg_symbol_H-M P21/n
_cod_database_code 7102600

loop_
_symmetry_equiv_pos_as_xyz
'x, y, z'
'-x+1/2, y+1/2, -z+1/2'
'-x, -y, -z'
'x-1/2, -y-1/2, z-1/2'

loop_
_atom_site_label
_atom_site_type_symbol
_atom_site_fract_x
_atom_site_fract_y
_atom_site_fract_z
_atom_site_U_iso_or_equiv
_atom_site_adp_type
_atom_site_occupancy
_atom_site_symmetry_multiplicity
_atom_site_calc_flag
_atom_site_refinement_flags
_atom_site_disorder_assembly
_atom_site_disorder_group
O1A O 0.7578(3) 0.22495(14) -0.1179(3) 0.084(5) Uiso 1 1 d G . .
H1A H 0.7751 0.2156 -0.0593 0.100 Uiso 1 1 calc R . .
C2A C 0.8107(3) 0.26858(16) -0.1426(3) 0.075(7) Uiso 1 1 d G . .
C3A C 0.7923(3) 0.29055(18) -0.2386(3) 0.077(7) Uiso 1 1 d G . .
C4A C 0.8476(3) 0.3336(2) -0.2653(3) 0.097(8) Uiso 1 1 d G . .
H4A H 0.8351 0.3485 -0.3298 0.116 Uiso 1 1 calc R . .
C5A C 0.9211(3) 0.3550(2) -0.1985(4) 0.094(8) Uiso 1 1 d G A .
C6A C 0.9358(3) 0.3317(2) -0.1020(4) 0.084(7) Uiso 1 1 d G . .
H6A H 0.9834 0.3457 -0.0554 0.101 Uiso 1 1 calc R . .
C7A C 0.8830(3) 0.28867(18) -0.0722(3) 0.082(7) Uiso 1 1 d G . .
C8A C 0.8998(3) 0.26773(19) 0.0376(4) 0.101(8) Uiso 1 1 d G . .
H8A1 H 0.8902 0.2318 0.0359 0.121 Uiso 1 1 calc R . .
H8A2 H 0.9712 0.2743 0.0592 0.121 Uiso 1 1 calc R . .
C9A C 0.9843(4) 0.4017(2) -0.2253(5) 0.155(12) Uiso 1 1 d G . .
C10A C 0.9565(5) 0.4231(3) -0.3322(5) 0.08(2) Uiso 0.44(3) 1 d PG A 1
H10A H 0.8832 0.4307 -0.3344 0.126 Uiso 0.44(3) 1 calc PR A 1
H10B H 0.9726 0.3989 -0.3853 0.126 Uiso 0.44(3) 1 calc PR A 1
H10C H 0.9960 0.4530 -0.3441 0.126 Uiso 0.44(3) 1 calc PR A 1
C11A C 1.0498(4) 0.3927(3) -0.3232(5) 0.22(3) Uiso 0.56(3) 1 d PG A 2
H11A H 1.0936 0.3639 -0.3126 0.329 Uiso 0.56(3) 1 calc PR A 2
H11B H 1.0926 0.4214 -0.3365 0.329 Uiso 0.56(3) 1 calc PR A 2
H11C H 1.0044 0.3869 -0.3817 0.329 Uiso 0.56(3) 1 calc PR A 2
C12A C 1.1011(4) 0.3899(3) -0.2237(5) 0.10(2) Uiso 0.44(3) 1 d PG A 1
H12A H 1.1199 0.3764 -0.1567 0.151 Uiso 0.44(3) 1 calc PR A 1
H12B H 1.1401 0.4200 -0.2361 0.151 Uiso 0.44(3) 1 calc PR A 1
H12C H 1.1167 0.3659 -0.2772 0.151 Uiso 0.44(3) 1 calc PR A 1
C13A C 1.0597(4) 0.4139(3) -0.1337(5) 0.37(6) Uiso 0.56(3) 1 d PG A 2
H13A H 1.1039 0.3856 -0.1205 0.560 Uiso 0.56(3) 1 calc PR A 2
H13B H 1.0199 0.4214 -0.0722 0.560 Uiso 0.56(3) 1 calc PR A 2
H13C H 1.1019 0.4423 -0.1518 0.560 Uiso 0.56(3) 1 calc PR A 2
C14A C 0.9629(4) 0.4428(2) -0.1425(5) 0.14(3) Uiso 0.44(3) 1 d PG A 1
H14A H 0.9800 0.4302 -0.0743 0.207 Uiso 0.44(3) 1 calc PR A 1
H14B H 0.8905 0.4520 -0.1447 0.207 Uiso 0.44(3) 1 calc PR A 1
H14C H 1.0051 0.4716 -0.1573 0.207 Uiso 0.44(3) 1 calc PR A 1
C15A C 0.9157(5) 0.4474(2) -0.2438(5) 0.17(3) Uiso 0.56(3) 1 d PG A 2
H15A H 0.8740 0.4536 -0.1829 0.248 Uiso 0.56(3) 1 calc PR A 2
H15B H 0.8708 0.4415 -0.3027 0.248 Uiso 0.56(3) 1 calc PR A 2
H15C H 0.9589 0.4760 -0.2575 0.248 Uiso 0.56(3) 1 calc PR A 2
O1B O 0.7013(3) 0.22642(14) 0.0850(3) 0.087(5) Uiso 1 1 d G . .
H1B H 0.6420 0.2182 0.1018 0.105 Uiso 1 1 calc R . .
C2B C 0.7283(3) 0.27037(16) 0.1358(3) 0.073(7) Uiso 1 1 d G . .
C3B C 0.8266(3) 0.28988(18) 0.1165(3) 0.075(7) Uiso 1 1 d G . .
C4B C 0.8545(3) 0.3335(2) 0.1698(3) 0.090(8) Uiso 1 1 d G . .
H4B H 0.9203 0.3470 0.1576 0.108 Uiso 1 1 calc R . .
C5B C 0.7890(4) 0.3579(2) 0.2400(3) 0.085(7) Uiso 1 1 d G B .
C6B C 0.6910(4) 0.3364(2) 0.2566(3) 0.096(8) Uiso 1 1 d G . .
H6B H 0.6456 0.3516 0.3035 0.115 Uiso 1 1 calc R . .
C7B C 0.6585(4) 0.29298(18) 0.2054(3) 0.078(7) Uiso 1 1 d G . .
C8B C 0.5487(4) 0.27273(19) 0.2253(3) 0.092(8) Uiso 1 1 d G . .
H8B1 H 0.5490 0.2367 0.2174 0.111 Uiso 1 1 calc R . .
H8B2 H 0.5285 0.2803 0.2965 0.111 Uiso 1 1 calc R . .
C9B C 0.8249(5) 0.4051(2) 0.2959(4) 0.119(9) Uiso 1 1 d G . .
C10B C 0.9345(5) 0.4188(3) 0.2594(5) 0.16(3) Uiso 0.51(3) 1 d PG B 3
H10D H 0.9573 0.4486 0.2945 0.236 Uiso 0.51(3) 1 calc PR B 3
H10E H 0.9337 0.4245 0.1853 0.236 Uiso 0.51(3) 1 calc PR B 3
H10F H 0.9816 0.3919 0.2752 0.236 Uiso 0.51(3) 1 calc PR B 3
C11B C 0.9237(5) 0.3939(3) 0.3584(4) 0.13(2) Uiso 0.49(3) 1 d PG B 4
H11D H 0.9465 0.4236 0.3936 0.192 Uiso 0.49(3) 1 calc PR B 4
H11E H 0.9776 0.3826 0.3119 0.192 Uiso 0.49(3) 1 calc PR B 4
H11F H 0.9094 0.3683 0.4089 0.192 Uiso 0.49(3) 1 calc PR B 4
C12B C 0.8245(5) 0.3993(3) 0.4147(4) 0.13(2) Uiso 0.51(3) 1 d PG B 3
H12D H 0.8476 0.4299 0.4465 0.199 Uiso 0.51(3) 1 calc PR B 3
H12E H 0.8707 0.3726 0.4344 0.199 Uiso 0.51(3) 1 calc PR B 3
H12F H 0.7550 0.3918 0.4378 0.199 Uiso 0.51(3) 1 calc PR B 3
C13B C 0.7413(5) 0.4262(3) 0.3687(4) 0.15(3) Uiso 0.49(3) 1 d PG B 4
H13D H 0.7673 0.4559 0.4021 0.219 Uiso 0.49(3) 1 calc PR B 4
H13E H 0.7242 0.4018 0.4208 0.219 Uiso 0.49(3) 1 calc PR B 4
H13F H 0.6800 0.4343 0.3289 0.219 Uiso 0.49(3) 1 calc PR B 4
C14B C 0.7489(5) 0.4478(2) 0.2669(4) 0.14(2) Uiso 0.51(3) 1 d PG B 3
H14D H 0.7701 0.4780 0.3014 0.216 Uiso 0.51(3) 1 calc PR B 3
H14E H 0.6795 0.4390 0.2887 0.216 Uiso 0.51(3) 1 calc PR B 3
H14F H 0.7497 0.4528 0.1927 0.216 Uiso 0.51(3) 1 calc PR B 3
C15B C 0.8494(5) 0.4451(2) 0.2124(5) 0.14(2) Uiso 0.49(3) 1 d PG B 4
H15D H 0.8723 0.4753 0.2460 0.204 Uiso 0.49(3) 1 calc PR B 4
H15E H 0.7877 0.4518 0.1721 0.204 Uiso 0.49(3) 1 calc PR B 4
H15F H 0.9036 0.4330 0.1671 0.204 Uiso 0.49(3) 1 calc PR B 4
O1C O 0.5005(3) 0.22926(14) 0.0284(3) 0.118(6) Uiso 1 1 d G . .
H1C H 0.4830 0.2203 -0.0303 0.141 Uiso 1 1 calc R . .
C2C C 0.4502(3) 0.27342(16) 0.0531(3) 0.073(6) Uiso 1 1 d G . .
C3C C 0.4694(3) 0.29518(18) 0.1505(3) 0.076(7) Uiso 1 1 d G . .
C4C C 0.4153(3) 0.3381(2) 0.1767(3) 0.087(7) Uiso 1 1 d G . .
H4C H 0.4269 0.3522 0.2420 0.104 Uiso 1 1 calc R . .
C5C C 0.3440(3) 0.3610(2) 0.1096(4) 0.106(9) Uiso 1 1 d G C .
C6C C 0.3284(3) 0.3384(2) 0.0120(4) 0.086(7) Uiso 1 1 d G . .
H6C H 0.2813 0.3529 -0.0345 0.103 Uiso 1 1 calc R . .
C7C C 0.3806(3) 0.29538(18) -0.0178(3) 0.069(6) Uiso 1 1 d G . .
C8C C 0.3606(3) 0.27305(19) -0.1251(4) 0.078(7) Uiso 1 1 d G . .
H8C1 H 0.2892 0.2801 -0.1457 0.093 Uiso 1 1 calc R . .
H8C2 H 0.3686 0.2370 -0.1212 0.093 Uiso 1 1 calc R . .
C9C C 0.2847(4) 0.4082(2) 0.1428(5) 0.136(11) Uiso 1 1 d G . .
C10C C 0.3041(5) 0.4276(3) 0.2418(5) 0.23(3) Uiso 0.67(3) 1 d PG C 5
H10G H 0.2621 0.4569 0.2523 0.344 Uiso 0.67(3) 1 calc PR C 5
H10H H 0.3766 0.4363 0.2477 0.344 Uiso 0.67(3) 1 calc PR C 5
H10I H 0.2870 0.4030 0.2936 0.344 Uiso 0.67(3) 1 calc PR C 5
C11C C 0.2230(4) 0.3957(3) 0.2468(5) 0.10(3) Uiso 0.33(3) 1 d PG C 6
H11G H 0.2709 0.3835 0.2987 0.156 Uiso 0.33(3) 1 calc PR C 6
H11H H 0.1712 0.3706 0.2327 0.156 Uiso 0.33(3) 1 calc PR C 6
H11I H 0.1895 0.4254 0.2722 0.156 Uiso 0.33(3) 1 calc PR C 6
C12C C 0.1635(4) 0.3960(3) 0.1297(5) 0.29(4) Uiso 0.67(3) 1 d PG C 5
H12G H 0.1509 0.3826 0.0612 0.434 Uiso 0.67(3) 1 calc PR C 5
H12H H 0.1236 0.4261 0.1387 0.434 Uiso 0.67(3) 1 calc PR C 5
H12I H 0.1429 0.3719 0.1813 0.434 Uiso 0.67(3) 1 calc PR C 5
C13C C 0.2094(4) 0.4269(3) 0.0640(6) 0.11(3) Uiso 0.33(3) 1 d PG C 6
H13G H 0.1755 0.4563 0.0902 0.169 Uiso 0.33(3) 1 calc PR C 6
H13H H 0.1581 0.4016 0.0500 0.169 Uiso 0.33(3) 1 calc PR C 6
H13I H 0.2459 0.4349 0.0007 0.169 Uiso 0.33(3) 1 calc PR C 6
C14C C 0.3029(5) 0.4497(2) 0.0511(5) 0.16(2) Uiso 0.67(3) 1 d PG C 5
H14G H 0.2888 0.4349 -0.0158 0.237 Uiso 0.67(3) 1 calc PR C 5
H14H H 0.3740 0.4612 0.0532 0.237 Uiso 0.67(3) 1 calc PR C 5
H14I H 0.2568 0.4775 0.0620 0.237 Uiso 0.67(3) 1 calc PR C 5
C15C C 0.3640(5) 0.4493(2) 0.1728(5) 0.16(4) Uiso 0.33(3) 1 d PG C 6
H15G H 0.4120 0.4365 0.2239 0.236 Uiso 0.33(3) 1 calc PR C 6
H15H H 0.3275 0.4775 0.2015 0.236 Uiso 0.33(3) 1 calc PR C 6
H15I H 0.4018 0.4596 0.1118 0.236 Uiso 0.33(3) 1 calc PR C 6
O1D O 0.5566(3) 0.22806(14) -0.1719(3) 0.104(5) Uiso 1 1 d G . .
H1D H 0.6144 0.2180 -0.1897 0.125 Uiso 1 1 calc R . .
C2D C 0.5328(3) 0.27124(16) -0.2257(3) 0.067(6) Uiso 1 1 d G . .
C3D C 0.4349(3) 0.29362(18) -0.2086(3) 0.061(6) Uiso 1 1 d G . .
C4D C 0.4092(3) 0.3355(2) -0.2657(3) 0.081(7) Uiso 1 1 d G . .
H4D H 0.3445 0.3504 -0.2544 0.097 Uiso 1 1 calc R . .
C5D C 0.4756(4) 0.3565(2) -0.3397(3) 0.097(8) Uiso 1 1 d G D .
C6D C 0.5722(4) 0.3338(2) -0.3528(3) 0.068(6) Uiso 1 1 d G . .
H6D H 0.6186 0.3475 -0.4007 0.081 Uiso 1 1 calc R . .
C7D C 0.6028(3) 0.29158(18) -0.2981(3) 0.062(6) Uiso 1 1 d G . .
C8D C 0.7111(4) 0.26951(19) -0.3148(3) 0.092(8) Uiso 1 1 d G . .
H8D1 H 0.7332 0.2764 -0.3858 0.111 Uiso 1 1 calc R . .
H8D2 H 0.7075 0.2335 -0.3065 0.111 Uiso 1 1 calc R . .
C9D C 0.4462(5) 0.4027(2) -0.4051(4) 0.140(11) Uiso 1 1 d G . .
C10D C 0.3374(5) 0.4221(3) -0.3798(5) 0.11(2) Uiso 0.46(4) 1 d PG D 7
H10J H 0.2870 0.3963 -0.3928 0.168 Uiso 0.46(4) 1 calc PR D 7
H10K H 0.3221 0.4506 -0.4230 0.168 Uiso 0.46(4) 1 calc PR D 7
H10L H 0.3346 0.4318 -0.3076 0.168 Uiso 0.46(4) 1 calc PR D 7
C11D C 0.3495(5) 0.3940(3) -0.4720(4) 0.42(7) Uiso 0.54(4) 1 d PG D 8
H11J H 0.3616 0.3664 -0.5184 0.634 Uiso 0.54(4) 1 calc PR D 8
H11K H 0.3347 0.4235 -0.5121 0.634 Uiso 0.54(4) 1 calc PR D 8
H11L H 0.2911 0.3866 -0.4277 0.634 Uiso 0.54(4) 1 calc PR D 8
C12D C 0.4491(5) 0.3892(3) -0.5218(4) 0.13(3) Uiso 0.46(4) 1 d PG D 7
H12J H 0.5172 0.3768 -0.5394 0.202 Uiso 0.46(4) 1 calc PR D 7
H12K H 0.4339 0.4183 -0.5627 0.202 Uiso 0.46(4) 1 calc PR D 7
H12L H 0.3978 0.3638 -0.5360 0.202 Uiso 0.46(4) 1 calc PR D 7
C13D C 0.5372(5) 0.4161(3) -0.4781(4) 0.38(6) Uiso 0.54(4) 1 d PG D 8
H13J H 0.5992 0.4217 -0.4374 0.573 Uiso 0.54(4) 1 calc PR D 8
H13K H 0.5202 0.4458 -0.5166 0.573 Uiso 0.54(4) 1 calc PR D 8
H13L H 0.5490 0.3890 -0.5259 0.573 Uiso 0.54(4) 1 calc PR D 8
C14D C 0.5252(5) 0.4443(2) -0.3840(4) 0.18(3) Uiso 0.46(4) 1 d PG D 7
H14J H 0.5942 0.4325 -0.3997 0.264 Uiso 0.46(4) 1 calc PR D 7
H14K H 0.5218 0.4539 -0.3118 0.264 Uiso 0.46(4) 1 calc PR D 7
H14L H 0.5093 0.4727 -0.4271 0.264 Uiso 0.46(4) 1 calc PR D 7
C15D C 0.4255(5) 0.4467(2) -0.3320(5) 0.25(4) Uiso 0.54(4) 1 d PG D 8
H15J H 0.4860 0.4526 -0.2893 0.380 Uiso 0.54(4) 1 calc PR D 8
H15K H 0.3669 0.4391 -0.2881 0.380 Uiso 0.54(4) 1 calc PR D 8
H15L H 0.4105 0.4761 -0.3725 0.380 Uiso 0.54(4) 1 calc PR D 8

loop_
_atom_type_symbol
_atom_type_description
_atom_type_scat_dispersion_real
_atom_type_scat_dispersion_imag
_atom_type_scat_source
C C 0.0033 0.0016 'International Tables Vol C Tables 4.2.6.8 and 6.1.1.4'
H H 0.0000 0.0000 'International Tables Vol C Tables 4.2.6.8 and 6.1.1.4'
O O 0.0106 0.0060 'International Tables Vol C Tables 4.2.6.8 and 6.1.1.4'

loop_
_geom_angle_atom_site_label_1
_geom_angle_atom_site_label_2
_geom_angle_atom_site_label_3
_geom_angle
C3A C2A O1A 118.6
C3A C2A C7A 121.4
O1A C2A C7A 120.0
C2A C3A C4A 118.9
C2A C3A C8D 121.6
C4A C3A C8D 119.5
C5A C4A C3A 122.1
C4A C5A C6A 116.8
C4A C5A C9A 123.7
C6A C5A C9A 119.5
C7A C6A C5A 123.2
C6A C7A C2A 117.6
C6A C7A C8A 119.3
C2A C7A C8A 122.9
C3B C8A C7A 112.8
C15A C9A C10A 55.0
C15A C9A C11A 108.5
C10A C9A C11A 56.7
C15A C9A C12A 137.1
C10A C9A C12A 108.5
C11A C9A C12A 55.9
C15A C9A C5A 112.6
C10A C9A C5A 112.6
C11A C9A C5A 110.3
C12A C9A C5A 110.3
C15A C9A C14A 55.6
C10A C9A C14A 107.9
C11A C9A C14A 140.4
C12A C9A C14A 108.1
C5A C9A C14A 109.3
C15A C9A C13A 107.9
C10A C9A C13A 138.1
C11A C9A C13A 108.1
C12A C9A C13A 55.0
C5A C9A C13A 109.3
C14A C9A C13A 56.3
C3B C2B O1B 117.5
C3B C2B C7B 122.1
O1B C2B C7B 120.4
C2B C3B C4B 117.3
C2B C3B C8A 122.7
C4B C3B C8A 119.9
C5B C4B C3B 123.5
C4B C5B C6B 116.6
C4B C5B C9B 120.7
C6B C5B C9B 122.7
C7B C6B C5B 122.5
C6B C7B C2B 117.9
C6B C7B C8B 119.3
C2B C7B C8B 122.8
C3C C8B C7B 111.6
C5B C9B C10B 109.4
C5B C9B C11B 109.4
C10B C9B C11B 56.3
C5B C9B C12B 112.4
C10B C9B C12B 109.6
C11B C9B C12B 57.6
C5B C9B C13B 112.4
C10B C9B C13B 138.2
C11B C9B C13B 109.6
C12B C9B C13B 55.1
C5B C9B C15B 108.1
C10B C9B C15B 55.5
C11B C9B C15B 109.2
C12B C9B C15B 139.5
C13B C9B C15B 108.1
C5B C9B C14B 108.1
C10B C9B C14B 109.2
C11B C9B C14B 142.5
C12B C9B C14B 108.1
C13B C9B C14B 55.4
C15B C9B C14B 56.8
O1C C2C C3C 118.6
O1C C2C C7C 120.5
C3C C2C C7C 121.0
C4C C3C C2C 118.3
C4C C3C C8B 120.7
C2C C3C C8B 121.0
C3C C4C C5C 123.0
C4C C5C C6C 116.8
C4C C5C C9C 121.1
C6C C5C C9C 122.1
C7C C6C C5C 122.4
C6C C7C C2C 118.5
C6C C7C C8C 119.7
C2C C7C C8C 121.8
C7C C8C C3D 112.7
C10C C9C C13C 127.5
C10C C9C C5C 118.1
C13C C9C C5C 114.3
C10C C9C C15C 52.5
C13C C9C C15C 110.8
C5C C9C C15C 109.2
C10C C9C C11C 53.3
C13C C9C C11C 108.6
C5C C9C C11C 107.9
C15C C9C C11C 105.6
C10C C9C C12C 110.1
C13C C9C C12C 50.6
C5C C9C C12C 106.6
C15C C9C C12C 144.2
C11C C9C C12C 63.8
C10C C9C C14C 112.0
C13C C9C C14C 51.3
C5C C9C C14C 106.8
C15C C9C C14C 66.4
C11C C9C C14C 145.0
C12C C9C C14C 101.8
O1D C2D C7D 121.0
O1D C2D C3D 118.3
C7D C2D C3D 120.6
C4D C3D C2D 118.4
C4D C3D C8C 120.9
C2D C3D C8C 120.7
C3D C4D C5D 122.8
C6D C5D C4D 116.9
C6D C5D C9D 120.1
C4D C5D C9D 123.0
C7D C6D C5D 123.1
C6D C7D C2D 118.1
C6D C7D C8D 120.1
C2D C7D C8D 121.8
C7D C8D C3A 112.7
C11D C9D C10D 55.1
C11D C9D C15D 108.7
C10D C9D C15D 56.4
C11D C9D C14D 138.5
C10D C9D C14D 108.7
C15D C9D C14D 56.4
C11D C9D C13D 108.1
C10D C9D C13D 138.2
C15D C9D C13D 109.1
C14D C9D C13D 55.7
C11D C9D C12D 55.8
C10D C9D C12D 108.1
C15D C9D C12D 141.5
C14D C9D C12D 109.1
C13D C9D C12D 56.3
C11D C9D C5D 112.4
C10D C9D C5D 112.4
C15D C9D C5D 109.1
C14D C9D C5D 109.1
C13D C9D C5D 109.4
C12D C9D C5D 109.4

loop_
_geom_bond_atom_site_label_1
_geom_bond_atom_site_label_2
_geom_bond_distance
O1A C2A 1.3858
C2A C3A 1.3824
C2A C7A 1.3981
C3A C4A 1.3942
C3A C8D 1.5312
C4A C5A 1.3935
C5A C6A 1.3945
C5A C9A 1.5292
C6A C7A 1.3895
C7A C8A 1.5269
C8A C3B 1.5018
C9A C15A 1.5233
C9A C10A 1.5233
C9A C11A 1.5278
C9A C12A 1.5278
C9A C14A 1.5509
C9A C13A 1.5510
O1B C2B 1.3867
C2B C3B 1.3850
C2B C7B 1.4007
C3B C4B 1.3965
C4B C5B 1.3929
C5B C6B 1.3967
C5B C9B 1.5234
C6B C7B 1.3958
C7B C8B 1.5285
C8B C3C 1.5175
C9B C10B 1.5248
C9B C11B 1.5248
C9B C12B 1.5281
C9B C13B 1.5282
C9B C15B 1.5443
C9B C14B 1.5443
O1C C2C 1.3821
C2C C3C 1.3972
C2C C7C 1.3998
C3C C4C 1.3819
C4C C5C 1.3941
C5C C6C 1.4016
C5C C9C 1.5326
C6C C7C 1.3852
C7C C8C 1.5180
C8C C3D 1.5351
C9C C10C 1.3910
C9C C13C 1.4803
C9C C15C 1.5456
C9C C11C 1.5861
C9C C12C 1.5943
C9C C14C 1.6328
O1D C2D 1.3783
C2D C7D 1.4002
C2D C3D 1.4065
C3D C4D 1.3773
C4D C5D 1.3923
C5D C6D 1.3885
C5D C9D 1.5402
C6D C7D 1.3845
C7D C8D 1.5220
C9D C11D 1.5225
C9D C10D 1.5225
C9D C15D 1.5267
C9D C14D 1.5268
C9D C13D 1.5365
C9D C12D 1.5366
